data_4303952
loop_
_publ_author_name
'Taro Tsubomura'
'Yasuhiro Ito'
'Satoshi Inoue'
'Yu Tanaka'
'Kenji Matsumoto'
'Toshiaki Tsukuda'

_publ_section_title
;
Strongly Luminescent Palladium(0) and Platinum(0) Diphosphine Complexes
;
_journal_name_full 'Inorganic Chemistry'
_journal_page_first 481
_journal_page_last 486
_journal_paper_doi 10.1021/ic700475z
_journal_volume 47
_journal_year 2008
_chemical_formula_moiety Pd(biphep)2(C6H6)3
_chemical_formula_sum 'C90 H74 P4 Pd'
_chemical_formula_weight 1385.9
_chemical_name_common
;
bis(2,2'-bis(diphenylphosphino)-1,1'-biphenyl)palladium(0) tri(benzene)solvate 
;
_chemical_name_systematic
; 
 ? 
;
_space_group_IT_number 2
_symmetry_cell_setting triclinic
_symmetry_space_group_name_Hall '-P 1'
_symmetry_space_group_name_H-M 'P -1'
_atom_sites_solution_hydrogens geom
_atom_sites_solution_primary direct
_atom_sites_solution_secondary difmap
_audit_creation_method SHELXL-97
_cell_angle_alpha 93.01(2)
_cell_angle_beta 92.877(19)
_cell_angle_gamma 107.417(14)
_cell_formula_units_Z 2
_cell_length_a 12.055(2)
_cell_length_b 12.061(3)
_cell_length_c 26.226(7)
_cell_measurement_reflns_used 25
_cell_measurement_temperature 293(2)
_cell_measurement_theta_max 23.91
_cell_measurement_theta_min 20.36
_cell_volume 3624.6(15)
_computing_cell_refinement texsan
_computing_data_collection texsan
_computing_data_reduction texsan
_computing_molecular_graphics ORTEP3
_computing_structure_refinement 'SHELXL-97 (Sheldrick, 1997)'
_computing_structure_solution 'SHELXS-97 (Sheldrick, 1990)'
_diffrn_ambient_temperature 293(2)
_diffrn_measured_fraction_theta_full 0.998
_diffrn_measured_fraction_theta_max 0.998
_diffrn_measurement_device_type 'rigaku AFC-5'
_diffrn_measurement_method \w-2theta
_diffrn_radiation_monochromator graphite
_diffrn_radiation_source 'fine-focus sealed tube'
_diffrn_radiation_type MoK\a
_diffrn_radiation_wavelength 0.71069
_diffrn_reflns_av_R_equivalents 0.0853
_diffrn_reflns_av_sigmaI/netI 0.1620
_diffrn_reflns_limit_h_max 12
_diffrn_reflns_limit_h_min 0
_diffrn_reflns_limit_k_max 11
_diffrn_reflns_limit_k_min -12
_diffrn_reflns_limit_l_max 26
_diffrn_reflns_limit_l_min -26
_diffrn_reflns_number 8026
_diffrn_reflns_theta_full 20.81
_diffrn_reflns_theta_max 20.81
_diffrn_reflns_theta_min 2.61
_diffrn_standards_decay_% 3.9
_diffrn_standards_interval_count 150
_diffrn_standards_number 3
_exptl_absorpt_coefficient_mu 0.379
_exptl_absorpt_correction_T_max 0.86
_exptl_absorpt_correction_T_min 0.69
_exptl_absorpt_correction_type psi-scan
_exptl_crystal_colour orange
_exptl_crystal_density_diffrn 1.055
_exptl_crystal_density_method 'not measured'
_exptl_crystal_description prismatic
_exptl_crystal_F_000 1188
_exptl_crystal_size_max 0.40
_exptl_crystal_size_mid 0.30
_exptl_crystal_size_min 0.20
_refine_diff_density_max 1.785
_refine_diff_density_min -1.269
_refine_diff_density_rms 0.158
_refine_ls_extinction_method none
_refine_ls_goodness_of_fit_ref 1.191
_refine_ls_hydrogen_treatment mixed
_refine_ls_matrix_type full
_refine_ls_number_parameters 860
_refine_ls_number_reflns 7561
_refine_ls_number_restraints 0
_refine_ls_restrained_S_all 1.191
_refine_ls_R_factor_all 0.1979
_refine_ls_R_factor_gt 0.1174
_refine_ls_shift/su_max 0.166
_refine_ls_shift/su_mean 0.010
_refine_ls_structure_factor_coef Fsqd
_refine_ls_weighting_details 'calc w=1/[\s^2^(Fo^2^)+(0.2000P)^2^+0.0000P] where P=(Fo^2^+2Fc^2^)/3'
_refine_ls_weighting_scheme calc
_refine_ls_wR_factor_gt 0.3124
_refine_ls_wR_factor_ref 0.3626
_reflns_number_gt 4313
_reflns_number_total 7561
_reflns_threshold_expression >2sigma(I)
_cod_data_source_file ic700475z-file004.cif
_cod_data_source_block Pdbiphep
_cod_original_cell_volume 3624.7(15)
_cod_database_code 4303952

loop_
_symmetry_equiv_pos_as_xyz
'x, y, z'
'-x, -y, -z'

loop_
_atom_site_label
_atom_site_type_symbol
_atom_site_fract_x
_atom_site_fract_y
_atom_site_fract_z
_atom_site_U_iso_or_equiv
_atom_site_adp_type
_atom_site_occupancy
_atom_site_symmetry_multiplicity
_atom_site_calc_flag
_atom_site_refinement_flags
_atom_site_disorder_assembly
_atom_site_disorder_group
Pd1 Pd 0.44214(12) 0.05788(12) 0.24994(6) 0.0377(6) Uani 1 1 d . . .
P1 P 0.4694(4) 0.2186(4) 0.31091(18) 0.0377(12) Uani 1 1 d . . .
P2 P 0.4365(4) -0.0775(4) 0.31338(18) 0.0390(13) Uani 1 1 d . . .
P3 P 0.2824(4) 0.0319(4) 0.18875(18) 0.0357(12) Uani 1 1 d . . .
P4 P 0.5779(4) 0.0643(4) 0.18657(18) 0.0380(12) Uani 1 1 d . . .
C1 C 0.5667(15) 0.2106(15) 0.3673(6) 0.035(4) Uani 1 1 d . . .
C2 C 0.6798(15) 0.2859(15) 0.3718(7) 0.045(5) Uani 1 1 d . . .
C3 C 0.7597(19) 0.2852(18) 0.4127(9) 0.065(6) Uani 1 1 d . . .
C4 C 0.7248(19) 0.206(2) 0.4485(9) 0.069(7) Uani 1 1 d . . .
C5 C 0.608(2) 0.1293(19) 0.4465(8) 0.064(6) Uani 1 1 d . . .
C6 C 0.5285(17) 0.1302(14) 0.4057(8) 0.048(5) Uani 1 1 d . . .
C7 C 0.3602(15) -0.0486(14) 0.3695(6) 0.034(4) Uani 1 1 d . . .
C8 C 0.2451(16) -0.1217(19) 0.3738(8) 0.059(6) Uani 1 1 d . . .
C9 C 0.1816(18) -0.0980(19) 0.4152(9) 0.063(6) Uani 1 1 d . . .
C10 C 0.233(2) -0.004(2) 0.4513(8) 0.071(7) Uani 1 1 d . . .
C11 C 0.3442(19) 0.0650(17) 0.4457(8) 0.056(5) Uani 1 1 d . . .
C12 C 0.4097(17) 0.0480(15) 0.4047(7) 0.046(5) Uani 1 1 d . . .
C13 C 0.5354(15) 0.3665(15) 0.2915(7) 0.043(5) Uani 1 1 d . . .
C14 C 0.585(2) 0.3760(16) 0.2464(10) 0.069(7) Uani 1 1 d . . .
C15 C 0.641(2) 0.484(3) 0.2299(10) 0.098(9) Uani 1 1 d . . .
C16 C 0.647(3) 0.590(2) 0.2589(10) 0.089(8) Uani 1 1 d . . .
C17 C 0.5992(19) 0.5769(17) 0.3072(9) 0.067(6) Uani 1 1 d . . .
C18 C 0.5463(18) 0.4701(16) 0.3239(9) 0.066(7) Uani 1 1 d . . .
C19 C 0.3392(16) 0.2369(15) 0.3421(7) 0.043(5) Uani 1 1 d . . .
C20 C 0.3465(19) 0.2970(16) 0.3903(8) 0.060(6) Uani 1 1 d . . .
C21 C 0.2443(19) 0.3075(17) 0.4110(8) 0.057(6) Uani 1 1 d . . .
C22 C 0.139(2) 0.258(2) 0.3828(10) 0.072(7) Uani 1 1 d . . .
C23 C 0.133(2) 0.195(2) 0.3390(10) 0.096(9) Uani 1 1 d . . .
C24 C 0.2355(16) 0.1879(18) 0.3168(8) 0.056(6) Uani 1 1 d . . .
C25 C 0.3614(19) -0.2333(17) 0.2941(10) 0.066(7) Uani 1 1 d . . .
C26 C 0.3056(18) -0.2593(16) 0.2462(8) 0.063(7) Uani 1 1 d . . .
C27 C 0.245(3) -0.379(3) 0.2251(14) 0.133(13) Uani 1 1 d . . .
C28 C 0.244(2) -0.464(3) 0.2660(15) 0.112(12) Uani 1 1 d . . .
C29 C 0.299(2) -0.4370(17) 0.3131(12) 0.087(8) Uani 1 1 d . . .
C30 C 0.3575(19) -0.3177(19) 0.3292(10) 0.074(7) Uani 1 1 d . . .
C31 C 0.5742(17) -0.0850(16) 0.3458(7) 0.046(5) Uani 1 1 d . . .
C32 C 0.6742(17) -0.043(2) 0.3164(9) 0.072(7) Uani 1 1 d . . .
C33 C 0.783(2) -0.045(2) 0.3408(10) 0.082(8) Uani 1 1 d . . .
C34 C 0.789(2) -0.091(2) 0.3850(12) 0.091(9) Uani 1 1 d . . .
C35 C 0.693(3) -0.131(2) 0.4141(9) 0.080(8) Uani 1 1 d . . .
C36 C 0.5827(17) -0.1290(17) 0.3931(8) 0.057(6) Uani 1 1 d . . .
C37 C 0.2890(14) -0.0647(14) 0.1309(6) 0.035(5) Uani 1 1 d . . .
C38 C 0.2134(16) -0.1801(18) 0.1300(7) 0.054(6) Uani 1 1 d . . .
C39 C 0.2165(18) -0.2623(18) 0.0865(8) 0.058(6) Uani 1 1 d . . .
C40 C 0.296(2) -0.221(2) 0.0490(9) 0.078(7) Uani 1 1 d . . .
C41 C 0.3705(18) -0.1040(18) 0.0520(9) 0.065(6) Uani 1 1 d . . .
C42 C 0.3718(15) -0.0286(16) 0.0961(7) 0.042(5) Uani 1 1 d . . .
C43 C 0.5489(16) 0.1414(16) 0.1310(7) 0.045(5) Uani 1 1 d . . .
C44 C 0.6210(15) 0.2547(14) 0.1258(6) 0.036(4) Uani 1 1 d . . .
C45 C 0.5960(18) 0.3182(16) 0.0866(9) 0.059(6) Uani 1 1 d . . .
C46 C 0.506(2) 0.2710(19) 0.0490(9) 0.068(7) Uani 1 1 d . . .
C47 C 0.432(2) 0.1579(19) 0.0533(7) 0.062(6) Uani 1 1 d . . .
C48 C 0.4499(14) 0.0904(15) 0.0939(7) 0.043(5) Uani 1 1 d . . .
C49 C 0.1298(14) -0.0407(15) 0.2083(8) 0.044(5) Uani 1 1 d . . .
C50 C 0.1236(18) -0.0867(16) 0.2554(7) 0.055(6) Uani 1 1 d . . .
C51 C 0.014(2) -0.145(2) 0.2727(12) 0.104(10) Uani 1 1 d . . .
C52 C -0.084(3) -0.147(3) 0.2405(11) 0.096(9) Uani 1 1 d . . .
C53 C -0.0778(19) -0.100(2) 0.1921(11) 0.088(8) Uani 1 1 d . . .
C54 C 0.0315(17) -0.0454(16) 0.1771(9) 0.062(6) Uani 1 1 d . . .
C55 C 0.2656(16) 0.1627(19) 0.1598(7) 0.053(6) Uani 1 1 d . . .
C56 C 0.2036(18) 0.150(2) 0.1101(8) 0.070(7) Uani 1 1 d . . .
C57 C 0.1912(19) 0.2535(18) 0.0882(9) 0.065(6) Uani 1 1 d . . .
C58 C 0.249(2) 0.363(2) 0.1157(10) 0.077(7) Uani 1 1 d . . .
C59 C 0.308(2) 0.3696(18) 0.1608(8) 0.068(7) Uani 1 1 d . . .
C60 C 0.3158(18) 0.2696(14) 0.1842(8) 0.057(6) Uani 1 1 d . . .
C61 C 0.7327(16) 0.1362(16) 0.2032(8) 0.051(5) Uani 1 1 d . . .
C62 C 0.765(2) 0.1926(19) 0.2528(9) 0.071(7) Uani 1 1 d . . .
C63 C 0.881(2) 0.254(2) 0.2681(11) 0.097(9) Uani 1 1 d . . .
C64 C 0.971(2) 0.257(2) 0.2338(12) 0.090(8) Uani 1 1 d . . .
C65 C 0.9399(18) 0.203(2) 0.1860(12) 0.083(8) Uani 1 1 d . . .
C66 C 0.8202(18) 0.141(2) 0.1704(9) 0.074(7) Uani 1 1 d . . .
C67 C 0.5844(14) -0.0761(15) 0.1553(7) 0.037(4) Uani 1 1 d . . .
C68 C 0.545(2) -0.1720(18) 0.1812(8) 0.064(6) Uani 1 1 d . . .
C69 C 0.548(2) -0.2822(19) 0.1597(9) 0.079(7) Uani 1 1 d . . .
C70 C 0.592(2) -0.292(2) 0.1128(10) 0.078(7) Uani 1 1 d . . .
C71 C 0.6305(18) -0.196(2) 0.0863(9) 0.072(7) Uani 1 1 d . . .
C72 C 0.6280(18) -0.0826(19) 0.1074(8) 0.064(6) Uani 1 1 d . . .
C73 C 0.936(4) 0.435(4) 0.083(2) 0.17(2) Uani 1 1 d . . .
C74 C 0.893(4) 0.468(8) 0.044(2) 0.28(5) Uani 1 1 d . . .
C75 C 0.862(5) 0.589(5) 0.056(2) 0.20(3) Uani 1 1 d . . .
C76 C 0.876(3) 0.627(2) 0.102(2) 0.110(12) Uani 1 1 d . . .
C77 C 0.917(4) 0.584(4) 0.1393(15) 0.139(14) Uani 1 1 d . . .
C78 C 0.937(3) 0.480(4) 0.132(2) 0.16(2) Uani 1 1 d . . .
C79 C 0.065(4) 0.570(3) 0.418(3) 0.17(3) Uani 1 1 d . . .
C80 C 0.028(8) 0.614(6) 0.461(2) 0.25(5) Uani 1 1 d . . .
C81 C -0.083(5) 0.641(3) 0.444(3) 0.16(2) Uani 1 1 d . . .
C82 C -0.128(4) 0.625(3) 0.399(3) 0.136(16) Uani 1 1 d . . .
C83 C -0.077(5) 0.593(5) 0.362(2) 0.170(18) Uani 1 1 d . . .
C84 C 0.023(5) 0.560(4) 0.370(3) 0.158(19) Uani 1 1 d . . .
C85 C 0.985(6) 0.090(3) -0.025(2) 0.17(3) Uani 1 1 d . . .
C86 C 0.912(4) 0.042(5) 0.013(2) 0.14(2) Uani 1 1 d . . .
C87 C 0.922(3) -0.044(7) 0.037(2) 0.16(3) Uani 1 1 d . . .
C88 C 0.586(5) 0.458(5) 0.484(3) 0.20(4) Uani 1 1 d . . .
C89 C 0.569(4) 0.549(6) 0.4634(17) 0.18(3) Uani 1 1 d . . .
C90 C 0.476(6) 0.596(3) 0.4795(17) 0.16(3) Uani 1 1 d . . .

loop_
_atom_site_aniso_label
_atom_site_aniso_U_11
_atom_site_aniso_U_22
_atom_site_aniso_U_33
_atom_site_aniso_U_23
_atom_site_aniso_U_13
_atom_site_aniso_U_12
Pd1 0.0265(8) 0.0334(9) 0.0480(10) -0.0057(6) 0.0010(6) 0.0031(6)
P1 0.026(3) 0.031(3) 0.049(3) -0.011(2) -0.004(2) 0.001(2)
P2 0.038(3) 0.032(3) 0.045(3) -0.001(2) 0.001(2) 0.008(2)
P3 0.020(3) 0.037(3) 0.046(3) -0.008(2) 0.002(2) 0.004(2)
P4 0.029(3) 0.037(3) 0.044(3) -0.006(2) 0.004(2) 0.006(2)
C1 0.040(12) 0.040(11) 0.027(10) -0.015(9) -0.013(9) 0.023(10)
C2 0.027(11) 0.045(11) 0.043(12) -0.028(9) -0.039(9) -0.009(9)
C3 0.060(15) 0.048(14) 0.081(17) -0.023(13) -0.014(14) 0.016(12)
C4 0.046(15) 0.076(16) 0.073(17) -0.010(14) -0.040(12) 0.011(13)
C5 0.077(17) 0.068(15) 0.054(14) -0.014(11) -0.022(13) 0.038(14)
C6 0.054(14) 0.022(10) 0.066(15) -0.011(10) 0.022(12) 0.006(10)
C7 0.037(11) 0.032(10) 0.029(10) 0.011(8) 0.004(8) 0.003(9)
C8 0.030(12) 0.077(15) 0.069(15) -0.003(12) 0.016(11) 0.016(11)
C9 0.043(13) 0.073(15) 0.075(16) 0.003(13) -0.005(12) 0.022(12)
C10 0.075(18) 0.077(16) 0.064(15) 0.004(13) 0.022(13) 0.024(15)
C11 0.059(15) 0.049(13) 0.061(14) 0.015(10) 0.020(12) 0.014(12)
C12 0.056(13) 0.033(11) 0.041(12) -0.005(9) -0.004(10) 0.006(10)
C13 0.036(11) 0.047(12) 0.041(12) 0.002(10) -0.002(9) 0.005(9)
C14 0.077(16) 0.021(11) 0.099(19) 0.031(11) 0.016(15) -0.005(11)
C15 0.09(2) 0.12(2) 0.081(19) 0.003(18) -0.025(16) 0.030(19)
C16 0.12(2) 0.055(16) 0.077(18) 0.019(14) 0.021(17) 0.005(15)
C17 0.062(15) 0.035(13) 0.090(18) -0.007(12) -0.023(13) -0.002(11)
C18 0.054(14) 0.020(11) 0.12(2) -0.007(12) -0.008(13) 0.006(10)
C19 0.041(12) 0.035(11) 0.049(12) -0.011(9) -0.005(10) 0.009(9)
C20 0.081(17) 0.033(11) 0.062(14) -0.007(10) 0.014(12) 0.011(11)
C21 0.060(15) 0.055(13) 0.065(15) 0.006(11) 0.027(13) 0.025(12)
C22 0.052(16) 0.090(18) 0.084(18) 0.016(15) 0.008(14) 0.035(14)
C23 0.045(16) 0.12(2) 0.10(2) -0.042(18) 0.001(14) 0.004(15)
C24 0.031(12) 0.069(14) 0.071(15) -0.013(12) 0.007(11) 0.020(11)
C25 0.063(15) 0.038(12) 0.12(2) 0.049(14) 0.057(15) 0.033(12)
C26 0.060(14) 0.048(13) 0.056(14) -0.049(11) -0.023(12) -0.009(11)
C27 0.12(3) 0.10(3) 0.14(3) -0.04(2) 0.03(2) -0.01(2)
C28 0.051(17) 0.11(3) 0.16(3) -0.07(2) 0.001(19) 0.009(17)
C29 0.077(18) 0.023(13) 0.15(3) -0.005(14) 0.008(18) -0.002(12)
C30 0.052(14) 0.056(15) 0.105(19) 0.005(14) -0.005(13) 0.002(12)
C31 0.059(14) 0.048(12) 0.043(13) 0.005(10) -0.001(10) 0.035(11)
C32 0.026(12) 0.109(19) 0.077(16) -0.011(14) 0.005(12) 0.017(12)
C33 0.070(18) 0.083(18) 0.074(18) 0.021(14) -0.002(15) -0.006(14)
C34 0.048(16) 0.10(2) 0.13(3) 0.006(19) 0.049(17) 0.029(15)
C35 0.12(2) 0.061(15) 0.063(16) 0.000(12) -0.026(16) 0.032(15)
C36 0.041(13) 0.058(13) 0.066(15) -0.018(11) -0.017(11) 0.016(11)
C37 0.021(10) 0.038(11) 0.037(11) -0.029(9) -0.007(9) 0.001(9)
C38 0.037(12) 0.070(15) 0.060(14) -0.018(11) -0.012(10) 0.032(11)
C39 0.050(13) 0.070(14) 0.050(13) -0.032(11) -0.008(11) 0.017(11)
C40 0.066(16) 0.10(2) 0.079(18) -0.035(15) -0.005(14) 0.041(15)
C41 0.043(13) 0.053(14) 0.089(17) -0.016(13) 0.001(12) 0.005(11)
C42 0.032(11) 0.065(14) 0.028(11) 0.008(10) -0.016(9) 0.014(10)
C43 0.037(12) 0.047(12) 0.058(13) 0.000(10) 0.017(10) 0.021(10)
C44 0.042(11) 0.032(11) 0.036(11) 0.015(9) 0.012(9) 0.010(9)
C45 0.050(13) 0.038(12) 0.079(16) -0.016(12) 0.009(12) 0.002(10)
C46 0.077(17) 0.056(15) 0.070(16) 0.021(12) 0.041(14) 0.007(13)
C47 0.083(17) 0.069(16) 0.044(13) 0.013(11) 0.016(12) 0.035(14)
C48 0.022(10) 0.041(11) 0.053(13) -0.006(10) 0.015(9) -0.009(9)
C49 0.008(10) 0.035(11) 0.082(15) -0.016(10) 0.010(10) -0.005(8)
C50 0.059(15) 0.053(13) 0.035(12) 0.017(10) 0.014(10) -0.013(11)
C51 0.038(15) 0.11(2) 0.13(3) -0.044(19) 0.024(17) -0.011(15)
C52 0.08(2) 0.12(2) 0.08(2) 0.004(17) 0.050(17) 0.003(17)
C53 0.044(16) 0.075(17) 0.13(2) -0.042(16) 0.009(15) 0.000(13)
C54 0.027(13) 0.039(12) 0.109(18) -0.008(12) 0.019(12) -0.011(10)
C55 0.041(12) 0.090(17) 0.048(13) 0.011(11) 0.019(10) 0.047(12)
C56 0.044(13) 0.13(2) 0.045(13) -0.002(13) -0.003(11) 0.043(14)
C57 0.072(16) 0.053(14) 0.078(16) -0.004(12) -0.008(13) 0.032(13)
C58 0.093(19) 0.066(16) 0.083(19) 0.014(14) 0.026(16) 0.035(15)
C59 0.105(19) 0.055(15) 0.042(13) -0.010(11) -0.023(13) 0.026(13)
C60 0.067(14) 0.010(10) 0.092(16) -0.018(11) 0.013(12) 0.011(10)
C61 0.029(11) 0.053(13) 0.066(14) -0.004(11) -0.008(11) 0.010(10)
C62 0.068(17) 0.070(15) 0.072(16) -0.006(13) -0.032(13) 0.027(13)
C63 0.054(18) 0.10(2) 0.12(2) 0.013(18) -0.044(17) 0.004(16)
C64 0.054(17) 0.075(18) 0.12(2) 0.011(17) -0.010(18) -0.009(14)
C65 0.023(13) 0.064(16) 0.16(3) 0.005(17) 0.006(15) 0.007(11)
C66 0.040(14) 0.081(16) 0.101(19) -0.020(14) -0.002(13) 0.022(13)
C67 0.027(10) 0.037(11) 0.048(12) 0.007(9) 0.002(9) 0.011(9)
C68 0.089(17) 0.042(13) 0.067(15) 0.016(12) 0.024(13) 0.026(12)
C69 0.10(2) 0.061(16) 0.059(16) -0.016(12) 0.004(14) 0.002(14)
C70 0.11(2) 0.064(17) 0.064(17) -0.002(13) -0.011(15) 0.043(16)
C71 0.045(14) 0.10(2) 0.077(17) -0.034(16) -0.019(12) 0.040(14)
C72 0.054(14) 0.080(16) 0.059(15) -0.011(12) 0.000(11) 0.023(12)
C73 0.09(3) 0.19(5) 0.21(5) -0.10(4) 0.00(3) 0.04(3)
C74 0.10(4) 0.44(11) 0.13(4) -0.07(6) 0.02(3) -0.17(6)
C75 0.17(5) 0.20(5) 0.12(4) -0.03(3) 0.01(3) -0.09(4)
C76 0.10(2) 0.061(19) 0.18(4) 0.06(3) 0.03(3) 0.034(18)
C77 0.15(3) 0.09(3) 0.15(3) 0.03(2) 0.02(3) -0.02(2)
C78 0.11(3) 0.10(3) 0.27(6) 0.12(4) 0.03(4) 0.00(3)
C79 0.11(3) 0.05(2) 0.31(7) 0.03(3) -0.10(5) -0.044(19)
C80 0.34(10) 0.16(5) 0.16(5) 0.00(4) -0.13(6) -0.03(6)
C81 0.19(5) 0.09(3) 0.14(4) -0.03(3) 0.04(4) -0.03(3)
C82 0.14(4) 0.09(3) 0.18(5) -0.01(3) 0.04(4) 0.04(2)
C83 0.13(4) 0.17(5) 0.16(5) 0.03(4) 0.00(3) -0.02(3)
C84 0.07(3) 0.13(3) 0.24(6) -0.03(4) 0.07(3) -0.01(3)
C85 0.19(5) 0.13(3) 0.10(3) 0.07(3) -0.13(3) -0.07(3)
C86 0.13(4) 0.15(4) 0.13(4) 0.03(3) -0.04(3) 0.04(3)
C87 0.05(2) 0.27(7) 0.12(4) -0.08(5) -0.02(2) -0.01(3)
C88 0.19(5) 0.08(3) 0.31(9) -0.11(4) -0.13(6) 0.07(4)
C89 0.10(3) 0.20(6) 0.14(3) -0.13(4) 0.07(3) -0.09(3)
C90 0.25(7) 0.06(2) 0.11(3) 0.03(2) -0.05(3) -0.07(3)

loop_
_atom_type_symbol
_atom_type_description
_atom_type_scat_dispersion_real
_atom_type_scat_dispersion_imag
_atom_type_scat_source
C C 0.0033 0.0016 'International Tables Vol C Tables 4.2.6.8 and 6.1.1.4'
H H 0.0000 0.0000 'International Tables Vol C Tables 4.2.6.8 and 6.1.1.4'
P P 0.1023 0.0942 'International Tables Vol C Tables 4.2.6.8 and 6.1.1.4'
Pd Pd -0.9988 1.0072 'International Tables Vol C Tables 4.2.6.8 and 6.1.1.4'

loop_
_geom_angle_atom_site_label_1
_geom_angle_atom_site_label_2
_geom_angle_atom_site_label_3
_geom_angle
_geom_angle_site_symmetry_1
_geom_angle_site_symmetry_3
_geom_angle_publ_flag
P4 Pd1 P3 93.66(16) . . ?
P4 Pd1 P1 120.42(17) . . ?
P3 Pd1 P1 113.84(16) . . ?
P4 Pd1 P2 116.13(17) . . ?
P3 Pd1 P2 121.17(17) . . ?
P1 Pd1 P2 93.85(17) . . ?
C13 P1 C1 102.9(8) . . ?
C13 P1 C19 100.6(8) . . ?
C1 P1 C19 101.9(8) . . ?
C13 P1 Pd1 119.0(6) . . ?
C1 P1 Pd1 111.5(5) . . ?
C19 P1 Pd1 118.4(6) . . ?
C7 P2 C31 100.1(8) . . ?
C7 P2 C25 103.3(8) . . ?
C31 P2 C25 101.6(9) . . ?
C7 P2 Pd1 112.5(5) . . ?
C31 P2 Pd1 119.9(7) . . ?
C25 P2 Pd1 117.0(8) . . ?
C55 P3 C37 102.3(8) . . ?
C55 P3 C49 102.0(8) . . ?
C37 P3 C49 101.4(7) . . ?
C55 P3 Pd1 117.6(7) . . ?
C37 P3 Pd1 112.6(5) . . ?
C49 P3 Pd1 118.5(7) . . ?
C61 P4 C43 102.4(9) . . ?
C61 P4 C67 100.2(8) . . ?
C43 P4 C67 101.8(8) . . ?
C61 P4 Pd1 119.2(7) . . ?
C43 P4 Pd1 112.2(5) . . ?
C67 P4 Pd1 118.4(6) . . ?
C2 C1 C6 119.4(16) . . ?
C2 C1 P1 118.3(14) . . ?
C6 C1 P1 122.3(14) . . ?
C1 C2 C3 122.3(19) . . ?
C4 C3 C2 118.5(19) . . ?
C3 C4 C5 121.4(19) . . ?
C6 C5 C4 120(2) . . ?
C5 C6 C1 118.3(18) . . ?
C5 C6 C12 118.2(19) . . ?
C1 C6 C12 123.5(18) . . ?
C12 C7 C8 120.6(16) . . ?
C12 C7 P2 121.7(13) . . ?
C8 C7 P2 117.5(13) . . ?
C7 C8 C9 118.9(18) . . ?
C10 C9 C8 120.2(19) . . ?
C11 C10 C9 119.1(19) . . ?
C10 C11 C12 123.1(19) . . ?
C11 C12 C7 117.9(17) . . ?
C11 C12 C6 115.3(16) . . ?
C7 C12 C6 126.7(17) . . ?
C14 C13 C18 119.4(18) . . ?
C14 C13 P1 116.8(14) . . ?
C18 C13 P1 123.5(15) . . ?
C13 C14 C15 121(2) . . ?
C14 C15 C16 122(3) . . ?
C17 C16 C15 116(2) . . ?
C18 C17 C16 122(2) . . ?
C17 C18 C13 120(2) . . ?
C24 C19 C20 120.1(18) . . ?
C24 C19 P1 116.8(13) . . ?
C20 C19 P1 123.1(15) . . ?
C19 C20 C21 120(2) . . ?
C22 C21 C20 118.1(19) . . ?
C23 C22 C21 122(2) . . ?
C22 C23 C24 121(2) . . ?
C19 C24 C23 119.7(19) . . ?
C26 C25 C30 123(2) . . ?
C26 C25 P2 117.2(14) . . ?
C30 C25 P2 120(2) . . ?
C25 C26 C27 124(3) . . ?
C26 C27 C28 110(3) . . ?
C29 C28 C27 125(3) . . ?
C28 C29 C30 120(3) . . ?
C25 C30 C29 118(2) . . ?
C36 C31 C32 121.8(18) . . ?
C36 C31 P2 124.6(15) . . ?
C32 C31 P2 113.6(14) . . ?
C33 C32 C31 115(2) . . ?
C34 C33 C32 122(2) . . ?
C33 C34 C35 123(3) . . ?
C34 C35 C36 118(2) . . ?
C31 C36 C35 120(2) . . ?
C42 C37 C38 123.2(15) . . ?
C42 C37 P3 121.5(13) . . ?
C38 C37 P3 114.8(13) . . ?
C37 C38 C39 118.0(18) . . ?
C40 C39 C38 117.7(19) . . ?
C39 C40 C41 122.0(19) . . ?
C40 C41 C42 119(2) . . ?
C37 C42 C41 119.2(17) . . ?
C37 C42 C48 125.8(16) . . ?
C41 C42 C48 114.0(17) . . ?
C44 C43 C48 119.2(17) . . ?
C44 C43 P4 118.7(14) . . ?
C48 C43 P4 122.0(14) . . ?
C45 C44 C43 120.0(17) . . ?
C44 C45 C46 122.5(18) . . ?
C45 C46 C47 119(2) . . ?
C46 C47 C48 121(2) . . ?
C47 C48 C43 118.0(17) . . ?
C47 C48 C42 119.4(17) . . ?
C43 C48 C42 122.5(17) . . ?
C50 C49 C54 122.9(17) . . ?
C50 C49 P3 115.4(14) . . ?
C54 C49 P3 121.7(16) . . ?
C49 C50 C51 120(2) . . ?
C50 C51 C52 116(3) . . ?
C51 C52 C53 124(2) . . ?
C54 C53 C52 117(2) . . ?
C53 C54 C49 120(2) . . ?
C60 C55 C56 121(2) . . ?
C60 C55 P3 119.7(16) . . ?
C56 C55 P3 119.0(17) . . ?
C55 C56 C57 118(2) . . ?
C58 C57 C56 117(2) . . ?
C59 C58 C57 121(2) . . ?
C58 C59 C60 122(2) . . ?
C55 C60 C59 120(2) . . ?
C66 C61 C62 117.8(18) . . ?
C66 C61 P4 124.5(15) . . ?
C62 C61 P4 117.8(16) . . ?
C63 C62 C61 122(2) . . ?
C62 C63 C64 120(3) . . ?
C65 C64 C63 119(2) . . ?
C64 C65 C66 121(2) . . ?
C61 C66 C65 121(2) . . ?
C68 C67 C72 120.8(18) . . ?
C68 C67 P4 117.1(14) . . ?
C72 C67 P4 122.1(14) . . ?
C67 C68 C69 120.1(19) . . ?
C70 C69 C68 121(2) . . ?
C71 C70 C69 120(2) . . ?
C70 C71 C72 120(2) . . ?
C67 C72 C71 118(2) . . ?
C74 C73 C78 126(6) . . ?
C73 C74 C75 112(5) . . ?
C76 C75 C74 116(6) . . ?
C75 C76 C77 127(5) . . ?
C76 C77 C78 119(4) . . ?
C77 C78 C73 119(4) . . ?
C84 C79 C80 129(6) . . ?
C79 C80 C81 106(4) . . ?
C82 C81 C80 125(6) . . ?
C81 C82 C83 122(6) . . ?
C82 C83 C84 122(5) . . ?
C79 C84 C83 116(5) . . ?
C86 C85 C87 120(4) . 2_755 ?
C87 C86 C85 122(5) . . ?
C86 C87 C85 118(5) . 2_755 ?
C89 C88 C90 123(5) . 2_666 ?
C88 C89 C90 121(4) . . ?
C88 C90 C89 116(4) 2_666 . ?

loop_
_geom_bond_atom_site_label_1
_geom_bond_atom_site_label_2
_geom_bond_distance
_geom_bond_site_symmetry_2
_geom_bond_publ_flag
Pd1 P4 2.379(5) . ?
Pd1 P3 2.379(5) . ?
Pd1 P1 2.380(5) . ?
Pd1 P2 2.381(5) . ?
P1 C13 1.832(19) . ?
P1 C1 1.865(16) . ?
P1 C19 1.871(18) . ?
P2 C7 1.846(17) . ?
P2 C31 1.855(19) . ?
P2 C25 1.86(2) . ?
P3 C55 1.85(2) . ?
P3 C37 1.884(15) . ?
P3 C49 1.895(16) . ?
P4 C61 1.826(18) . ?
P4 C43 1.84(2) . ?
P4 C67 1.867(17) . ?
C1 C2 1.39(2) . ?
C1 C6 1.43(2) . ?
C2 C3 1.41(3) . ?
C3 C4 1.36(3) . ?
C4 C5 1.43(3) . ?
C5 C6 1.41(3) . ?
C6 C12 1.48(3) . ?
C7 C12 1.41(2) . ?
C7 C8 1.42(2) . ?
C8 C9 1.42(3) . ?
C9 C10 1.40(3) . ?
C10 C11 1.37(3) . ?
C11 C12 1.41(3) . ?
C13 C14 1.35(3) . ?
C13 C18 1.44(3) . ?
C14 C15 1.37(3) . ?
C15 C16 1.43(3) . ?
C16 C17 1.41(3) . ?
C17 C18 1.36(3) . ?
C19 C24 1.34(3) . ?
C19 C20 1.41(3) . ?
C20 C21 1.41(3) . ?
C21 C22 1.38(3) . ?
C22 C23 1.32(3) . ?
C23 C24 1.41(3) . ?
C25 C26 1.37(3) . ?
C25 C30 1.40(3) . ?
C26 C27 1.47(3) . ?
C27 C28 1.52(4) . ?
C28 C29 1.35(4) . ?
C29 C30 1.43(3) . ?
C31 C36 1.39(3) . ?
C31 C32 1.44(3) . ?
C32 C33 1.43(3) . ?
C33 C34 1.32(3) . ?
C34 C35 1.39(3) . ?
C35 C36 1.42(3) . ?
C37 C42 1.38(2) . ?
C37 C38 1.42(3) . ?
C38 C39 1.48(3) . ?
C39 C40 1.41(3) . ?
C40 C41 1.42(3) . ?
C41 C42 1.43(3) . ?
C42 C48 1.47(2) . ?
C43 C44 1.40(2) . ?
C43 C48 1.46(3) . ?
C44 C45 1.39(3) . ?
C45 C46 1.39(3) . ?
C46 C47 1.40(3) . ?
C47 C48 1.42(3) . ?
C49 C50 1.38(2) . ?
C49 C54 1.39(3) . ?
C50 C51 1.41(3) . ?
C51 C52 1.41(4) . ?
C52 C53 1.42(4) . ?
C53 C54 1.37(3) . ?
C55 C60 1.36(3) . ?
C55 C56 1.45(3) . ?
C56 C57 1.45(3) . ?
C57 C58 1.44(3) . ?
C58 C59 1.33(3) . ?
C59 C60 1.41(3) . ?
C61 C66 1.39(3) . ?
C61 C62 1.41(3) . ?
C62 C63 1.40(3) . ?
C63 C64 1.43(4) . ?
C64 C65 1.36(3) . ?
C65 C66 1.44(3) . ?
C67 C68 1.35(2) . ?
C67 C72 1.39(3) . ?
C68 C69 1.43(3) . ?
C69 C70 1.37(3) . ?
C70 C71 1.35(3) . ?
C71 C72 1.46(3) . ?
C73 C74 1.26(8) . ?
C73 C78 1.36(6) . ?
C74 C75 1.63(10) . ?
C75 C76 1.25(5) . ?
C76 C77 1.28(5) . ?
C77 C78 1.36(5) . ?
C79 C84 1.31(6) . ?
C79 C80 1.37(8) . ?
C80 C81 1.52(8) . ?
C81 C82 1.25(6) . ?
C82 C83 1.28(6) . ?
C83 C84 1.39(6) . ?
C85 C86 1.39(7) . ?
C85 C87 1.43(7) 2_755 ?
C86 C87 1.28(7) . ?
C87 C85 1.43(7) 2_755 ?
C88 C89 1.31(7) . ?
C88 C90 1.32(8) 2_666 ?
C89 C90 1.47(7) . ?
C90 C88 1.32(8) 2_666 ?
